data_4125150
loop_
_publ_author_name
'Dziedzic, Rafal M.'
'Saleh, Liban M. A.'
'Axtell, Jonathan C.'
'Martin, Joshua L.'
'Stevens, Simone L.'
'Royappa, A. Timothy'
'Rheingold, Arnold L.'
'Spokoyny, Alexander M.'

_publ_section_title
;
 B-N, B-O, and B-CN Bond Formation via Palladium-Catalyzed Cross-Coupling
 of B-Bromo-Carboranes.
;
_journal_issue 29
_journal_name_full 'Journal of the American Chemical Society'
_journal_page_first 9081
_journal_page_last 9084
_journal_paper_doi 10.1021/jacs.6b05505
_journal_volume 138
_journal_year 2016
_chemical_absolute_configuration unk
_chemical_formula_moiety 'C6 H16 B10 N2'
_chemical_formula_sum 'C6 H16 B10 N2'
_chemical_formula_weight 224.31
_space_group_crystal_system orthorhombic
_space_group_IT_number 33
_space_group_name_Hall 'P 2c -2n'
_space_group_name_H-M_alt 'P n a 21'
_symmetry_space_group_name_Hall 'P 2c -2n'
_symmetry_space_group_name_H-M 'P n a 21'
_atom_sites_solution_hydrogens difmap
_audit_creation_date 2015-12-21
_audit_creation_method
;
Olex2 1.2-beta
(compiled 2015.11.10 svn.r3248 for OlexSys, GUI svn.r5133)
;
_cell_angle_alpha 90
_cell_angle_beta 90
_cell_angle_gamma 90
_cell_formula_units_Z 4
_cell_length_a 12.7880(12)
_cell_length_b 10.8486(8)
_cell_length_c 9.2601(10)
_cell_measurement_reflns_used 3791
_cell_measurement_temperature 100
_cell_measurement_theta_max 28.308
_cell_measurement_theta_min 2.464
_cell_volume 1284.7(2)
_computing_cell_refinement 'SAINT v8.34A (Bruker, 2013)'
_computing_data_collection 'APEX2 v2013.6-2 (Bruker, 2013)'
_computing_data_reduction 'SAINT v8.34A (Bruker, 2013)'
_computing_molecular_graphics 'Olex2 (Dolomanov et al., 2009)'
_computing_publication_material 'Olex2 (Dolomanov et al., 2009)'
_computing_structure_refinement 'XL (Sheldrick, 2008)'
_computing_structure_solution 'XM (Sheldrick, 2008)'
_diffrn_ambient_temperature 100
_diffrn_detector 'Bruker APEX CCD'
_diffrn_detector_area_resol_mean 8.0
_diffrn_detector_type 'CCD Area Detector'
_diffrn_measured_fraction_theta_full 1.000
_diffrn_measured_fraction_theta_max 1.000
_diffrn_measurement_device 'Kappa Four-Circle Diffractometer'
_diffrn_measurement_device_type 'Bruker APEX-II CCD'
_diffrn_measurement_method '\f and \w scans'
_diffrn_radiation_monochromator graphite
_diffrn_radiation_probe x-ray
_diffrn_radiation_type MoK\a
_diffrn_radiation_wavelength 0.71073
_diffrn_reflns_av_R_equivalents 0.0341
_diffrn_reflns_av_unetI/netI 0.0348
_diffrn_reflns_Laue_measured_fraction_full 1.000
_diffrn_reflns_Laue_measured_fraction_max 1.000
_diffrn_reflns_limit_h_max 17
_diffrn_reflns_limit_h_min -17
_diffrn_reflns_limit_k_max 14
_diffrn_reflns_limit_k_min -13
_diffrn_reflns_limit_l_max 12
_diffrn_reflns_limit_l_min -10
_diffrn_reflns_number 10484
_diffrn_reflns_point_group_measured_fraction_full 0.968
_diffrn_reflns_point_group_measured_fraction_max 0.949
_diffrn_reflns_theta_full 25.242
_diffrn_reflns_theta_max 28.299
_diffrn_reflns_theta_min 2.462
_diffrn_source 'sealed tube'
_diffrn_source_type fine-focus
_diffrn_standards_number 0
_exptl_absorpt_coefficient_mu 0.057
_exptl_absorpt_correction_T_max 0.2627
_exptl_absorpt_correction_T_min 0.2226
_exptl_absorpt_correction_type multi-scan
_exptl_absorpt_process_details
;
SADABS-2014/5 (Bruker,2014/5) was used for absorption correction.
wR2(int) was 0.0457 before and 0.0416 after correction.
The Ratio of minimum to maximum transmission is 0.8474.
The \l/2 correction factor is 0.00150.
;
_exptl_crystal_colour colourless
_exptl_crystal_colour_primary colourless
_exptl_crystal_density_diffrn 1.160
_exptl_crystal_description block
_exptl_crystal_F_000 464
_exptl_crystal_size_max 0.34
_exptl_crystal_size_mid 0.32
_exptl_crystal_size_min 0.26
_refine_diff_density_max 0.200
_refine_diff_density_min -0.185
_refine_diff_density_rms 0.036
_refine_ls_abs_structure_details
;
 Flack x determined using 1132 quotients [(I+)-(I-)]/[(I+)+(I-)]
 (Parsons, Flack and Wagner, Acta Cryst. B69 (2013) 249-259).
;
_refine_ls_abs_structure_Flack -0.6(7)
_refine_ls_extinction_method none
_refine_ls_goodness_of_fit_ref 1.097
_refine_ls_hydrogen_treatment refall
_refine_ls_matrix_type full
_refine_ls_number_parameters 227
_refine_ls_number_reflns 3037
_refine_ls_number_restraints 1
_refine_ls_restrained_S_all 1.097
_refine_ls_R_factor_all 0.0387
_refine_ls_R_factor_gt 0.0345
_refine_ls_shift/su_max 0.000
_refine_ls_shift/su_mean 0.000
_refine_ls_structure_factor_coef Fsqd
_refine_ls_weighting_details 'w=1/[\s^2^(Fo^2^)+(0.0518P)^2^+0.0380P] where P=(Fo^2^+2Fc^2^)/3'
_refine_ls_weighting_scheme calc
_refine_ls_wR_factor_gt 0.0856
_refine_ls_wR_factor_ref 0.0877
_reflns_Friedel_coverage 0.789
_reflns_Friedel_fraction_full 0.932
_reflns_Friedel_fraction_max 0.891
_reflns_number_gt 2817
_reflns_number_total 3037
_reflns_threshold_expression 'I > 2\s(I)'
_cod_data_source_file ja6b05505_si_002.cif
_cod_data_source_block spok01_a
_cod_depositor_comments
;
The following automatic conversions were performed:

'_diffrn_radiation_probe' value 'X-ray' changed to 'x-ray' according
to
/usr/data/users/saulius/crontab/automatic-downloads/rss-feeds/ACS/lib/dictionaries/cif_core.dic
dictionary named 'cif_core.dic' version 2.4.2 from 2011-04-26.

Automatic conversion script
Id: cif_fix_values 4268 2015-11-12 08:31:59Z antanas 

 Adding full bibliography for 4125150--4125156.cif.
;
_cod_database_code 4125150
_shelx_space_group_comment
;
The symmetry employed for this shelxl refinement is uniquely defined
by the following loop, which should always be used as a source of
symmetry information in preference to the above space-group names.
They are only intended as comments.
;
_shelx_estimated_absorpt_t_max 0.985
_shelx_estimated_absorpt_t_min 0.981
_olex2_refinement_description
;
;
_shelx_shelxl_version_number 2014/7
_olex2_submission_special_instructions 'No special instructions were received'

loop_
_space_group_symop_operation_xyz
'x, y, z'
'-x, -y, z+1/2'
'x+1/2, -y+1/2, z'
'-x+1/2, y+1/2, z+1/2'

loop_
_atom_site_label
_atom_site_type_symbol
_atom_site_fract_x
_atom_site_fract_y
_atom_site_fract_z
_atom_site_U_iso_or_equiv
_atom_site_adp_type
_atom_site_occupancy
_atom_site_site_symmetry_order
_atom_site_calc_flag
N001 N 0.61065(10) 0.69953(13) 0.60392(16) 0.0144(3) Uani 1 1 d
N002 N 0.58260(12) 0.70998(14) 0.84146(17) 0.0197(3) Uani 1 1 d
C003 C 0.51928(13) 0.79483(16) 0.77333(19) 0.0167(4) Uani 1 1 d
C004 C 0.63468(14) 0.65506(17) 0.73744(19) 0.0179(4) Uani 1 1 d
C005 C 0.53600(12) 0.79009(15) 0.6279(2) 0.0154(3) Uani 1 1 d
C006 C 0.63720(14) 0.64435(18) 0.1657(2) 0.0170(4) Uani 1 1 d
C007 C 0.74407(12) 0.47313(16) 0.2994(2) 0.0169(3) Uani 1 1 d
C008 C 0.44315(16) 0.87168(19) 0.8567(2) 0.0245(4) Uani 1 1 d
B009 B 0.63829(15) 0.49865(19) 0.4080(2) 0.0141(4) Uani 1 1 d
B00A B 0.74437(15) 0.5539(2) 0.1424(2) 0.0184(4) Uani 1 1 d
B00B B 0.65198(13) 0.65610(19) 0.4619(2) 0.0124(4) Uani 1 1 d
B00C B 0.76458(14) 0.56058(19) 0.4498(2) 0.0169(4) Uani 1 1 d
B00D B 0.62640(15) 0.49529(19) 0.2181(2) 0.0167(4) Uani 1 1 d
B00E B 0.77099(16) 0.71499(19) 0.3852(2) 0.0176(4) Uani 1 1 d
B00F B 0.56633(14) 0.61440(18) 0.3179(2) 0.0141(4) Uani 1 1 d
B00G B 0.83015(15) 0.59452(19) 0.2850(2) 0.0199(4) Uani 1 1 d
B00H B 0.75773(16) 0.70990(19) 0.1947(3) 0.0196(4) Uani 1 1 d
B00I B 0.64793(14) 0.74780(17) 0.3042(2) 0.0159(4) Uani 1 1 d
H00I H 0.9115(18) 0.575(2) 0.264(3) 0.030(6) Uiso 1 1 d
H00K H 0.6148(16) 0.834(2) 0.298(3) 0.021(5) Uiso 1 1 d
H009 H 0.6065(18) 0.426(2) 0.472(3) 0.030(6) Uiso 1 1 d
H00J H 0.7865(17) 0.769(2) 0.118(3) 0.033(6) Uiso 1 1 d
H00D H 0.769(2) 0.517(2) 0.041(2) 0.026(6) Uiso 1 1 d
H00F H 0.5856(17) 0.427(2) 0.158(3) 0.025(6) Uiso 1 1 d
H00E H 0.8073(18) 0.521(2) 0.542(2) 0.029(7) Uiso 1 1 d
H00H H 0.4813(18) 0.626(2) 0.317(3) 0.029(6) Uiso 1 1 d
H005 H 0.5045(18) 0.838(2) 0.555(2) 0.016(5) Uiso 1 1 d
H00A H 0.480(2) 0.913(2) 0.939(3) 0.038(7) Uiso 1 1 d
H00B H 0.4120(18) 0.936(2) 0.790(3) 0.035(6) Uiso 1 1 d
H00C H 0.390(2) 0.817(2) 0.897(3) 0.039(7) Uiso 1 1 d
H00G H 0.8143(18) 0.789(2) 0.445(3) 0.031(6) Uiso 1 1 d
H004 H 0.6835(16) 0.594(2) 0.749(2) 0.017(5) Uiso 1 1 d
H007 H 0.7697(16) 0.3922(19) 0.297(2) 0.020(5) Uiso 1 1 d
H006 H 0.6032(18) 0.668(3) 0.078(3) 0.030(6) Uiso 1 1 d

loop_
_atom_site_aniso_label
_atom_site_aniso_U_11
_atom_site_aniso_U_22
_atom_site_aniso_U_33
_atom_site_aniso_U_23
_atom_site_aniso_U_13
_atom_site_aniso_U_12
N001 0.0135(6) 0.0160(7) 0.0137(7) 0.0001(6) 0.0000(6) -0.0002(5)
N002 0.0213(7) 0.0233(8) 0.0143(8) -0.0004(6) 0.0011(6) -0.0031(6)
C003 0.0168(7) 0.0149(8) 0.0184(9) -0.0013(7) 0.0024(6) -0.0046(6)
C004 0.0174(8) 0.0212(9) 0.0151(9) 0.0020(7) -0.0013(6) 0.0005(7)
C005 0.0155(7) 0.0140(8) 0.0168(9) 0.0002(7) 0.0007(7) -0.0007(6)
C006 0.0214(8) 0.0173(10) 0.0124(8) 0.0006(7) 0.0013(7) 0.0010(7)
C007 0.0162(7) 0.0133(8) 0.0212(9) -0.0004(7) 0.0033(7) 0.0023(6)
C008 0.0276(9) 0.0226(10) 0.0234(10) -0.0030(8) 0.0095(8) -0.0002(8)
B009 0.0154(8) 0.0118(9) 0.0151(9) 0.0008(7) 0.0014(7) -0.0002(7)
B00A 0.0204(9) 0.0165(10) 0.0184(10) -0.0023(8) 0.0063(7) -0.0012(7)
B00B 0.0122(7) 0.0120(9) 0.0131(9) 0.0009(7) 0.0009(7) -0.0012(6)
B00C 0.0132(8) 0.0182(10) 0.0193(9) -0.0005(8) 0.0001(8) 0.0023(7)
B00D 0.0171(8) 0.0166(10) 0.0164(9) -0.0023(8) 0.0017(8) -0.0013(7)
B00E 0.0160(8) 0.0165(10) 0.0201(10) -0.0028(8) 0.0048(7) -0.0043(7)
B00F 0.0135(8) 0.0168(9) 0.0119(9) -0.0006(7) -0.0002(7) 0.0009(6)
B00G 0.0142(8) 0.0193(10) 0.0262(11) -0.0035(9) 0.0062(8) -0.0016(7)
B00H 0.0236(10) 0.0149(10) 0.0204(10) -0.0005(8) 0.0091(8) -0.0034(8)
B00I 0.0202(8) 0.0136(9) 0.0141(9) 0.0008(8) 0.0031(7) 0.0018(7)

loop_
_atom_type_symbol
_atom_type_description
_atom_type_scat_dispersion_real
_atom_type_scat_dispersion_imag
_atom_type_scat_source
C C 0.0033 0.0016 'International Tables Vol C Tables 4.2.6.8 and 6.1.1.4'
H H 0.0000 0.0000 'International Tables Vol C Tables 4.2.6.8 and 6.1.1.4'
B B 0.0013 0.0007 'International Tables Vol C Tables 4.2.6.8 and 6.1.1.4'
N N 0.0061 0.0033 'International Tables Vol C Tables 4.2.6.8 and 6.1.1.4'

loop_
_geom_angle_atom_site_label_1
_geom_angle_atom_site_label_2
_geom_angle_atom_site_label_3
_geom_angle
C004 N001 C005 105.12(14)
C004 N001 B00B 127.41(14)
C005 N001 B00B 127.42(15)
C004 N002 C003 105.36(15)
N002 C003 C008 121.19(16)
C005 C003 N002 109.53(15)
C005 C003 C008 129.22(17)
N001 C004 H004 120.9(13)
N002 C004 N001 112.99(16)
N002 C004 H004 126.1(13)
N001 C005 H005 125.0(13)
C003 C005 N001 106.99(15)
C003 C005 H005 128.1(13)
B00A C006 B00F 115.04(14)
B00A C006 B00H 62.31(12)
B00A C006 B00I 114.17(14)
B00A C006 H006 114.6(16)
B00D C006 B00A 63.32(12)
B00D C006 B00F 62.51(11)
B00D C006 B00H 115.04(14)
B00D C006 B00I 114.72(15)
B00D C006 H006 117.8(16)
B00F C006 B00H 115.19(15)
B00F C006 B00I 63.13(11)
B00F C006 H006 120.8(15)
B00H C006 H006 115.3(15)
B00I C006 B00H 62.55(12)
B00I C006 H006 119.6(17)
B009 C007 B00G 115.33(14)
B009 C007 H007 116.2(13)
B00A C007 B009 114.99(14)
B00A C007 B00C 114.32(14)
B00A C007 B00D 63.23(12)
B00A C007 B00G 62.44(12)
B00A C007 H007 117.6(14)
B00C C007 B009 63.30(11)
B00C C007 B00G 62.57(12)
B00C C007 H007 119.0(14)
B00D C007 B009 62.42(11)
B00D C007 B00C 114.79(13)
B00D C007 B00G 115.06(14)
B00D C007 H007 115.6(13)
B00G C007 H007 119.4(13)
C003 C008 H00A 109.8(15)
C003 C008 H00B 109.0(14)
C003 C008 H00C 107.8(15)
H00A C008 H00B 110(2)
H00A C008 H00C 108(2)
H00B C008 H00C 112(2)
C007 B009 B00B 103.99(13)
C007 B009 B00C 58.27(11)
C007 B009 B00D 58.55(11)
C007 B009 B00F 104.45(14)
C007 B009 H009 120.6(13)
B00B B009 B00C 59.55(11)
B00B B009 H009 126.1(14)
B00C B009 H009 120.1(13)
B00D B009 B00B 107.84(15)
B00D B009 B00C 107.48(15)
B00D B009 B00F 59.95(12)
B00D B009 H009 120.2(14)
B00F B009 B00B 60.26(11)
B00F B009 B00C 107.76(14)
B00F B009 H009 126.1(13)
C006 B00A B00D 58.19(11)
C006 B00A B00G 105.13(14)
C006 B00A B00H 59.38(12)
C006 B00A H00D 124.1(14)
C007 B00A C006 100.80(13)
C007 B00A B00D 58.44(11)
C007 B00A B00G 59.43(12)
C007 B00A B00H 105.03(15)
C007 B00A H00D 124.3(13)
B00D B00A H00D 117.4(14)
B00G B00A B00D 108.63(15)
B00G B00A H00D 124.7(14)
B00H B00A B00D 108.40(14)
B00H B00A B00G 59.88(12)
B00H B00A H00D 124.7(13)
N001 B00B B009 120.83(15)
N001 B00B B00C 121.77(15)
N001 B00B B00E 122.39(15)
N001 B00B B00F 121.39(13)
N001 B00B B00I 122.65(15)
B009 B00B B00E 108.19(13)
B00C B00B B009 60.31(11)
B00C B00B B00E 59.75(11)
B00C B00B B00F 107.58(14)
B00F B00B B009 59.27(11)
B00F B00B B00E 108.33(14)
B00I B00B B009 107.69(14)
B00I B00B B00C 107.42(13)
B00I B00B B00E 59.88(11)
B00I B00B B00F 60.47(11)
C007 B00C B009 58.43(11)
C007 B00C B00B 104.57(13)
C007 B00C B00E 104.85(14)
C007 B00C B00G 59.16(12)
C007 B00C H00E 119.6(13)
B009 B00C H00E 118.0(13)
B00B B00C B009 60.13(11)
B00B B00C B00E 60.66(11)
B00B B00C B00G 108.38(15)
B00B B00C H00E 125.4(12)
B00E B00C B009 108.78(14)
B00E B00C H00E 127.1(13)
B00G B00C B009 108.50(15)
B00G B00C B00E 59.72(11)
B00G B00C H00E 120.8(12)
C006 B00D C007 100.94(14)
C006 B00D B009 104.98(15)
C006 B00D B00A 58.48(11)
C006 B00D B00F 59.11(11)
C006 B00D H00F 123.4(12)
C007 B00D B009 59.03(11)
C007 B00D B00A 58.34(11)
C007 B00D B00F 104.88(14)
C007 B00D H00F 124.7(11)
B009 B00D B00A 108.17(15)
B009 B00D H00F 125.6(13)
B00A B00D H00F 117.1(13)
B00F B00D B009 60.03(12)
B00F B00D B00A 108.26(14)
B00F B00D H00F 124.8(12)
B00B B00E H00G 118.4(13)
B00C B00E B00B 59.59(11)
B00C B00E H00G 121.8(13)
B00G B00E B00B 107.84(14)
B00G B00E B00C 60.11(12)
B00G B00E B00H 59.80(12)
B00G B00E B00I 107.71(15)
B00G B00E H00G 125.2(12)
B00H B00E B00B 107.53(15)
B00H B00E B00C 107.47(15)
B00H B00E B00I 60.14(12)
B00H B00E H00G 124.3(13)
B00I B00E B00B 59.25(11)
B00I B00E B00C 106.80(13)
B00I B00E H00G 120.2(12)
C006 B00F B009 104.42(13)
C006 B00F B00B 104.08(12)
C006 B00F B00D 58.38(11)
C006 B00F B00I 58.51(11)
C006 B00F H00H 119.7(13)
B009 B00F B00B 60.48(11)
B009 B00F B00I 107.74(13)
B009 B00F H00H 127.3(12)
B00B B00F B00I 59.32(11)
B00B B00F H00H 126.0(13)
B00D B00F B009 60.02(11)
B00D B00F B00B 108.07(13)
B00D B00F B00I 107.54(13)
B00D B00F H00H 120.9(12)
B00I B00F H00H 118.9(11)
C007 B00G B00A 58.13(11)
C007 B00G B00C 58.27(11)
C007 B00G B00E 104.52(13)
C007 B00G B00H 104.09(14)
C007 B00G H00I 118.4(13)
B00A B00G B00C 107.22(13)
B00A B00G H00I 114.5(13)
B00C B00G H00I 124.3(13)
B00E B00G B00A 108.02(14)
B00E B00G B00C 60.17(12)
B00E B00G H00I 130.7(13)
B00H B00G B00A 59.94(13)
B00H B00G B00C 107.78(14)
B00H B00G B00E 60.12(12)
B00H B00G H00I 124.3(13)
C006 B00H B00A 58.30(11)
C006 B00H B00E 104.74(15)
C006 B00H B00G 104.53(15)
C006 B00H B00I 58.49(11)
C006 B00H H00J 118.1(13)
B00A B00H B00E 108.17(15)
B00A B00H B00I 107.52(14)
B00A B00H H00J 116.2(14)
B00E B00H B00I 60.10(12)
B00E B00H H00J 129.5(14)
B00G B00H B00A 60.17(12)
B00G B00H B00E 60.08(13)
B00G B00H B00I 107.91(15)
B00G B00H H00J 125.7(13)
B00I B00H H00J 122.2(13)
C006 B00I B00B 104.65(13)
C006 B00I B00E 104.84(13)
C006 B00I B00F 58.36(11)
C006 B00I B00H 58.96(12)
C006 B00I H00K 121.5(13)
B00B B00I B00E 60.87(11)
B00B B00I B00F 60.21(11)
B00B B00I B00H 108.51(14)
B00B B00I H00K 124.7(13)
B00E B00I B00F 108.91(13)
B00E B00I B00H 59.76(12)
B00E B00I H00K 124.8(12)
B00F B00I H00K 119.9(12)
B00H B00I B00F 108.28(13)
B00H B00I H00K 120.3(13)

loop_
_geom_bond_atom_site_label_1
_geom_bond_atom_site_label_2
_geom_bond_distance
N001 C004 1.362(2)
N001 C005 1.388(2)
N001 B00B 1.493(2)
N002 C003 1.379(2)
N002 C004 1.314(2)
C003 C005 1.365(3)
C003 C008 1.496(3)
C004 H004 0.91(2)
C005 H005 0.94(2)
C006 B00A 1.699(3)
C006 B00D 1.694(3)
C006 B00F 1.707(3)
C006 B00H 1.719(3)
C006 B00I 1.710(3)
C006 H006 0.96(3)
C007 B009 1.708(3)
C007 B00A 1.698(3)
C007 B00C 1.705(3)
C007 B00D 1.700(3)
C007 B00G 1.722(3)
C007 H007 0.94(2)
C008 H00A 1.00(3)
C008 H00B 1.01(3)
C008 H00C 0.97(3)
B009 B00B 1.788(3)
B009 B00C 1.791(3)
B009 B00D 1.766(3)
B009 B00F 1.766(3)
B009 H009 1.06(2)
B00A B00D 1.781(3)
B00A B00G 1.773(3)
B00A B00H 1.768(3)
B00A H00D 1.06(2)
B00B B00C 1.778(3)
B00B B00E 1.797(3)
B00B B00F 1.784(3)
B00B B00I 1.768(3)
B00C B00E 1.781(3)
B00C B00G 1.779(3)
B00C H00E 1.10(2)
B00D B00F 1.765(3)
B00D H00F 1.06(2)
B00E B00G 1.773(3)
B00E B00H 1.773(3)
B00E B00I 1.779(3)
B00E H00G 1.12(2)
B00F B00I 1.789(3)
B00F H00H 1.09(2)
B00G B00H 1.767(3)
B00G H00I 1.08(2)
B00H B00I 1.780(3)
B00H H00J 1.03(3)
B00I H00K 1.03(2)
